data_1518653
loop_
_publ_author_name
'Chen, Chunmei'
'Zhu, Hucheng'
'Li, Xiao-Nian'
'Yang, Jing'
'Wang, Jianping'
'Li, Gentao'
'Li, Yan'
'Tong, Qingyi'
'Yao, Guangmin'
'Luo, Zengwei'
'Xue, Yongbo'
'Zhang, Yonghui'

_publ_section_title
;
 Armochaeglobines A and B, Two New Indole-Based Alkaloids from the
 Arthropod-Derived Fungus Chaetomium globosum.
;
_journal_issue 3
_journal_name_full 'Organic letters'
_journal_page_first 644
_journal_page_last 647
_journal_paper_doi 10.1021/ol503666b
_journal_volume 17
_journal_year 2015
_chemical_absolute_configuration ad
_chemical_formula_moiety 'C32 H36 N2 O5, 2(H2 O)'
_chemical_formula_sum 'C32 H40 N2 O7'
_chemical_formula_weight 564.66
_chemical_name_systematic
; 
 ? 
;
_space_group_IT_number 4
_symmetry_cell_setting monoclinic
_symmetry_space_group_name_Hall 'P 2yb'
_symmetry_space_group_name_H-M 'P 1 21 1'
_atom_sites_solution_hydrogens geom
_atom_sites_solution_primary direct
_atom_sites_solution_secondary difmap
_audit_creation_method SHELXL-97
_cell_angle_alpha 90.00
_cell_angle_beta 104.948(2)
_cell_angle_gamma 90.00
_cell_formula_units_Z 2
_cell_length_a 13.4499(6)
_cell_length_b 7.4600(4)
_cell_length_c 14.9726(7)
_cell_measurement_reflns_used 9916
_cell_measurement_temperature 100(2)
_cell_measurement_theta_max 69.04
_cell_measurement_theta_min 3.05
_cell_volume 1451.46(12)
_computing_cell_refinement 'Bruker SAINT'
_computing_data_collection 'Bruker APEX2'
_computing_data_reduction 'Bruker SAINT'
_computing_molecular_graphics 'Bruker SHELXTL'
_computing_publication_material 'Bruker SHELXTL'
_computing_structure_refinement 'SHELXL-97 (Sheldrick, 2008)'
_computing_structure_solution 'SHELXS-97 (Sheldrick, 2008)'
_diffrn_ambient_temperature 100(2)
_diffrn_measured_fraction_theta_full 0.966
_diffrn_measured_fraction_theta_max 0.966
_diffrn_measurement_device_type 'Bruker APEX-II CCD'
_diffrn_measurement_method '\f and \w scans'
_diffrn_radiation_monochromator graphite
_diffrn_radiation_source 'fine-focus sealed tube'
_diffrn_radiation_type CuK\a
_diffrn_radiation_wavelength 1.54178
_diffrn_reflns_av_R_equivalents 0.0666
_diffrn_reflns_av_sigmaI/netI 0.0815
_diffrn_reflns_limit_h_max 16
_diffrn_reflns_limit_h_min -16
_diffrn_reflns_limit_k_max 8
_diffrn_reflns_limit_k_min -9
_diffrn_reflns_limit_l_max 17
_diffrn_reflns_limit_l_min -18
_diffrn_reflns_number 14831
_diffrn_reflns_theta_full 69.70
_diffrn_reflns_theta_max 69.70
_diffrn_reflns_theta_min 3.05
_exptl_absorpt_coefficient_mu 0.741
_exptl_absorpt_correction_T_max 0.8970
_exptl_absorpt_correction_T_min 0.6993
_exptl_absorpt_correction_type multi-scan
_exptl_absorpt_process_details sadabs
_exptl_crystal_colour colourless
_exptl_crystal_density_diffrn 1.292
_exptl_crystal_density_method 'not measured'
_exptl_crystal_description prism
_exptl_crystal_F_000 604
_exptl_crystal_size_max 0.52
_exptl_crystal_size_mid 0.15
_exptl_crystal_size_min 0.15
_refine_diff_density_max 0.717
_refine_diff_density_min -0.699
_refine_diff_density_rms 0.177
_refine_ls_abs_structure_details 'Flack H D (1983), Acta Cryst. A39, 876-881'
_refine_ls_abs_structure_Flack 0.0(4)
_refine_ls_extinction_method none
_refine_ls_goodness_of_fit_ref 1.134
_refine_ls_hydrogen_treatment constr
_refine_ls_matrix_type full
_refine_ls_number_parameters 370
_refine_ls_number_reflns 4796
_refine_ls_number_restraints 1
_refine_ls_restrained_S_all 1.134
_refine_ls_R_factor_all 0.1064
_refine_ls_R_factor_gt 0.0907
_refine_ls_shift/su_max 0.000
_refine_ls_shift/su_mean 0.000
_refine_ls_structure_factor_coef Fsqd
_refine_ls_weighting_details 'calc w=1/[\s^2^(Fo^2^)+(0.1557P)^2^+0.6945P] where P=(Fo^2^+2Fc^2^)/3'
_refine_ls_weighting_scheme calc
_refine_ls_wR_factor_gt 0.2211
_refine_ls_wR_factor_ref 0.2412
_reflns_number_gt 4028
_reflns_number_total 4796
_reflns_threshold_expression >2sigma(I)
_cod_data_source_file ol503666b_si_002.cif
_cod_data_source_block cu_zyh_cg2374_0m
_cod_depositor_comments
;
The following automatic conversions were performed:

'_symmetry_cell_setting' value 'Monoclinic' changed to 'monoclinic'
according to
/usr/data/users/saulius/crontab/automatic-downloads/rss-feeds/ACS/lib/dictionaries/cif_core.dic
dictionary named 'cif_core.dic' version 2.4.2 from 2011-04-26.

Automatic conversion script
Id: cif_fix_values 3008 2015-01-20 13:52:24Z robertas 

 Adding full bibliography for 1518652--1518653.cif.
;
_cod_original_sg_symbol_H-M 'P 21'
_cod_database_code 1518653

loop_
_symmetry_equiv_pos_as_xyz
'x, y, z'
'-x, y+1/2, -z'

loop_
_atom_site_label
_atom_site_type_symbol
_atom_site_fract_x
_atom_site_fract_y
_atom_site_fract_z
_atom_site_U_iso_or_equiv
_atom_site_adp_type
_atom_site_occupancy
_atom_site_symmetry_multiplicity
_atom_site_calc_flag
_atom_site_refinement_flags
O19 O 0.6406(3) 0.6924(5) 0.6386(2) 0.0503(10) Uani 1 1 d .
H19 H 0.6208 0.7372 0.5855 0.075 Uiso 1 1 calc R
O6 O 0.1450(3) 1.2426(6) 0.9743(2) 0.0512(11) Uani 1 1 d .
O1 O 0.2758(2) 1.2335(4) 0.69555(19) 0.0286(7) Uani 1 1 d .
O23 O 0.2969(2) 0.7308(4) 0.84421(19) 0.0304(7) Uani 1 1 d .
O20 O 0.4859(3) 0.9754(5) 0.5904(2) 0.0445(9) Uani 1 1 d .
O1S O 0.3914(4) 0.2989(6) 0.5375(2) 0.0556(11) Uani 1 1 d .
N2 N 0.1102(3) 1.1322(5) 0.6608(2) 0.0262(8) Uani 1 1 d .
H2 H 0.0885 1.2027 0.6126 0.031 Uiso 1 1 calc R
N1' N 0.2053(3) 0.5342(5) 0.5807(2) 0.0277(8) Uani 1 1 d .
H1' H 0.2421 0.4354 0.5927 0.033 Uiso 1 1 calc R
C6' C 0.2455(4) 0.7887(7) 0.3816(3) 0.0366(11) Uani 1 1 d .
H6' H 0.2818 0.7892 0.3349 0.044 Uiso 1 1 calc R
C7' C 0.2604(4) 0.6509(7) 0.4438(3) 0.0352(11) Uani 1 1 d .
H7' H 0.3071 0.5566 0.4415 0.042 Uiso 1 1 calc R
C1'A C 0.2054(3) 0.6527(6) 0.5104(3) 0.0264(9) Uani 1 1 d .
C3'A C 0.1346(3) 0.7900(6) 0.5148(3) 0.0243(9) Uani 1 1 d .
C3' C 0.0911(3) 0.7496(6) 0.5911(3) 0.0268(9) Uani 1 1 d .
C10 C 0.0070(3) 0.8542(7) 0.6170(3) 0.0291(10) Uani 1 1 d .
H10A H -0.0355 0.7694 0.6422 0.035 Uiso 1 1 calc R
H10B H -0.0378 0.9068 0.5600 0.035 Uiso 1 1 calc R
C3 C 0.0423(3) 1.0059(6) 0.6879(3) 0.0268(10) Uani 1 1 d .
H3 H -0.0195 1.0710 0.6966 0.032 Uiso 1 1 calc R
C4 C 0.1078(3) 0.9388(7) 0.7835(3) 0.0270(10) Uani 1 1 d .
H4 H 0.1087 0.8048 0.7822 0.032 Uiso 1 1 calc R
C9 C 0.2187(3) 1.0068(6) 0.7919(2) 0.0212(9) Uani 1 1 d .
C23 C 0.2929(3) 0.8515(6) 0.7892(3) 0.0243(9) Uani 1 1 d .
C22 C 0.3572(3) 0.8445(7) 0.7199(3) 0.0277(10) Uani 1 1 d .
H22A H 0.3161 0.8972 0.6612 0.033 Uiso 1 1 calc R
H22B H 0.3690 0.7169 0.7075 0.033 Uiso 1 1 calc R
C21 C 0.4624(3) 0.9395(6) 0.7461(3) 0.0248(9) Uani 1 1 d .
H21 H 0.4553 1.0710 0.7560 0.030 Uiso 1 1 calc R
C17 C 0.5393(3) 0.8504(6) 0.8293(3) 0.0262(9) Uani 1 1 d .
H17 H 0.5001 0.7771 0.8646 0.031 Uiso 1 1 calc R
C18 C 0.6011(3) 0.7262(6) 0.7842(3) 0.0294(10) Uani 1 1 d .
C25 C 0.6734(4) 0.5892(7) 0.8371(3) 0.0357(11) Uani 1 1 d .
H25A H 0.7004 0.5164 0.7941 0.053 Uiso 1 1 calc R
H25B H 0.6368 0.5118 0.8709 0.053 Uiso 1 1 calc R
H25C H 0.7304 0.6492 0.8809 0.053 Uiso 1 1 calc R
C19 C 0.5878(3) 0.7677(7) 0.6946(3) 0.0314(10) Uani 1 1 d .
C16 C 0.6141(3) 0.9782(6) 0.8978(3) 0.0273(9) Uani 1 1 d .
H16 H 0.6517 0.9043 0.9516 0.033 Uiso 1 1 calc R
C15 C 0.5597(3) 1.1314(7) 0.9360(3) 0.0291(10) Uani 1 1 d .
H15A H 0.6021 1.1646 0.9982 0.035 Uiso 1 1 calc R
H15B H 0.5556 1.2376 0.8955 0.035 Uiso 1 1 calc R
C14 C 0.4541(3) 1.0853(6) 0.9427(3) 0.0272(10) Uani 1 1 d .
H14 H 0.4458 0.9897 0.9821 0.033 Uiso 1 1 calc R
C13 C 0.3713(3) 1.1720(6) 0.8958(3) 0.0263(9) Uani 1 1 d .
H13 H 0.3807 1.2811 0.8663 0.032 Uiso 1 1 calc R
C8 C 0.2640(3) 1.1081(6) 0.8868(2) 0.0239(9) Uani 1 1 d .
H8 H 0.2666 1.0199 0.9376 0.029 Uiso 1 1 calc R
C7 C 0.1889(4) 1.2543(8) 0.8957(3) 0.0380(12) Uani 1 1 d .
H7 H 0.2017 1.3770 0.8742 0.046 Uiso 1 1 calc R
C6 C 0.0813(4) 1.1998(9) 0.8826(3) 0.0419(13) Uani 1 1 d .
C5 C 0.0645(4) 0.9990(8) 0.8659(3) 0.0386(12) Uani 1 1 d .
H5 H 0.1073 0.9376 0.9222 0.046 Uiso 1 1 calc R
C1 C 0.2062(3) 1.1379(6) 0.7111(3) 0.0231(9) Uani 1 1 d .
C20 C 0.5113(4) 0.9022(6) 0.6668(3) 0.0299(10) Uani 1 1 d .
C2' C 0.1385(3) 0.5956(6) 0.6287(3) 0.0294(10) Uani 1 1 d .
H2' H 0.1267 0.5383 0.6817 0.035 Uiso 1 1 calc R
C5' C 0.1770(4) 0.9307(7) 0.3855(3) 0.0363(11) Uani 1 1 d .
H5' H 0.1696 1.0269 0.3428 0.044 Uiso 1 1 calc R
C4' C 0.1209(3) 0.9310(7) 0.4506(3) 0.0300(10) Uani 1 1 d .
H4' H 0.0738 1.0252 0.4521 0.036 Uiso 1 1 calc R
C11 C -0.0458(4) 0.9356(11) 0.8546(4) 0.0572(18) Uani 1 1 d .
H11A H -0.0678 0.9654 0.9103 0.086 Uiso 1 1 calc R
H11B H -0.0493 0.8055 0.8452 0.086 Uiso 1 1 calc R
H11C H -0.0912 0.9950 0.8010 0.086 Uiso 1 1 calc R
C12 C -0.0046(4) 1.3315(11) 0.8496(4) 0.0621(19) Uani 1 1 d .
H12A H -0.0570 1.3131 0.8835 0.093 Uiso 1 1 calc R
H12B H -0.0353 1.3138 0.7833 0.093 Uiso 1 1 calc R
H12C H 0.0226 1.4538 0.8603 0.093 Uiso 1 1 calc R
C24 C 0.6944(4) 1.0623(7) 0.8552(4) 0.0392(12) Uani 1 1 d .
H24A H 0.6598 1.1237 0.7977 0.059 Uiso 1 1 calc R
H24B H 0.7395 0.9685 0.8419 0.059 Uiso 1 1 calc R
H24C H 0.7355 1.1489 0.8987 0.059 Uiso 1 1 calc R
O2S O 0.4547(11) 0.389(2) 0.5913(9) 0.212(5) Uiso 1 1 d .

loop_
_atom_site_aniso_label
_atom_site_aniso_U_11
_atom_site_aniso_U_22
_atom_site_aniso_U_33
_atom_site_aniso_U_23
_atom_site_aniso_U_13
_atom_site_aniso_U_12
O19 0.073(2) 0.054(2) 0.0307(18) 0.0064(17) 0.0259(19) 0.029(2)
O6 0.0448(18) 0.090(3) 0.0180(15) -0.0094(18) 0.0069(15) 0.019(2)
O1 0.0353(15) 0.0283(17) 0.0201(14) 0.0066(13) 0.0033(13) 0.0013(14)
O23 0.0354(16) 0.0329(17) 0.0178(14) 0.0068(14) -0.0026(13) -0.0004(15)
O20 0.065(2) 0.054(2) 0.0179(15) 0.0096(15) 0.0167(16) 0.016(2)
O1S 0.086(3) 0.053(3) 0.0251(17) 0.0001(17) 0.0089(19) 0.019(2)
N2 0.0331(18) 0.026(2) 0.0139(15) 0.0025(15) -0.0036(14) 0.0009(16)
N1' 0.0330(18) 0.0202(19) 0.0242(18) 0.0033(15) -0.0028(16) 0.0033(16)
C6' 0.045(3) 0.040(3) 0.025(2) 0.003(2) 0.009(2) 0.006(2)
C7' 0.037(2) 0.037(3) 0.029(2) -0.003(2) 0.003(2) 0.007(2)
C1'A 0.027(2) 0.025(2) 0.0183(19) -0.0004(17) -0.0098(16) 0.0013(19)
C3'A 0.027(2) 0.026(2) 0.0136(18) -0.0036(17) -0.0072(16) -0.0014(18)
C3' 0.031(2) 0.024(2) 0.020(2) -0.0073(18) -0.0020(18) -0.0063(19)
C10 0.027(2) 0.036(3) 0.020(2) 0.0036(19) -0.0004(18) 0.001(2)
C3 0.031(2) 0.031(2) 0.017(2) 0.0038(18) 0.0037(18) 0.002(2)
C4 0.027(2) 0.033(2) 0.019(2) 0.0042(18) 0.0023(18) 0.0000(19)
C9 0.0260(19) 0.028(2) 0.0063(16) -0.0003(16) -0.0025(15) 0.0026(17)
C23 0.026(2) 0.030(2) 0.0123(17) -0.0007(18) -0.0040(17) -0.0004(19)
C22 0.033(2) 0.036(3) 0.0098(17) -0.0060(18) -0.0026(17) 0.001(2)
C21 0.032(2) 0.028(2) 0.0127(18) -0.0014(17) 0.0030(17) 0.0025(19)
C17 0.032(2) 0.029(2) 0.0162(19) 0.0041(17) 0.0053(18) 0.0030(19)
C18 0.032(2) 0.026(2) 0.030(2) -0.0040(19) 0.0081(19) 0.0051(19)
C25 0.047(3) 0.038(3) 0.019(2) 0.003(2) 0.002(2) 0.013(2)
C19 0.041(2) 0.036(3) 0.021(2) 0.0017(19) 0.0138(19) 0.013(2)
C16 0.031(2) 0.029(2) 0.0174(19) -0.0002(18) -0.0021(17) -0.0013(19)
C15 0.028(2) 0.037(3) 0.0170(18) -0.0018(19) -0.0052(17) -0.003(2)
C14 0.030(2) 0.039(3) 0.0113(17) -0.0063(19) 0.0023(17) -0.005(2)
C13 0.030(2) 0.035(3) 0.0099(17) -0.0055(17) -0.0032(16) -0.002(2)
C8 0.030(2) 0.032(2) 0.0058(16) -0.0027(17) -0.0023(16) 0.0071(19)
C7 0.040(2) 0.056(3) 0.0125(19) -0.009(2) -0.0021(19) 0.011(2)
C6 0.035(2) 0.073(4) 0.014(2) -0.003(2) -0.0002(19) 0.015(3)
C5 0.031(2) 0.071(4) 0.0134(19) 0.008(2) 0.0041(18) 0.005(3)
C1 0.034(2) 0.021(2) 0.0158(18) 0.0006(17) 0.0093(18) 0.0032(18)
C20 0.044(2) 0.033(3) 0.0143(19) 0.0014(18) 0.0093(19) 0.005(2)
C2' 0.034(2) 0.028(2) 0.0189(19) 0.0092(19) -0.0058(18) -0.0064(19)
C5' 0.047(3) 0.034(3) 0.024(2) 0.008(2) 0.004(2) 0.007(2)
C4' 0.030(2) 0.030(2) 0.022(2) 0.0054(19) -0.0056(19) -0.0016(19)
C11 0.030(2) 0.113(6) 0.029(3) 0.010(3) 0.008(2) 0.002(3)
C12 0.047(3) 0.099(5) 0.035(3) -0.023(3) 0.002(3) 0.030(3)
C24 0.034(2) 0.039(3) 0.045(3) -0.009(2) 0.011(2) -0.002(2)

loop_
_atom_type_symbol
_atom_type_description
_atom_type_scat_dispersion_real
_atom_type_scat_dispersion_imag
_atom_type_scat_source
C C 0.0181 0.0091 'International Tables Vol C Tables 4.2.6.8 and 6.1.1.4'
H H 0.0000 0.0000 'International Tables Vol C Tables 4.2.6.8 and 6.1.1.4'
N N 0.0311 0.0180 'International Tables Vol C Tables 4.2.6.8 and 6.1.1.4'
O O 0.0492 0.0322 'International Tables Vol C Tables 4.2.6.8 and 6.1.1.4'

loop_
_geom_angle_atom_site_label_1
_geom_angle_atom_site_label_2
_geom_angle_atom_site_label_3
_geom_angle
C19 O19 H19 109.5
C7 O6 C6 60.7(3)
C1 N2 C3 117.3(3)
C1 N2 H2 121.3
C3 N2 H2 121.3
C2' N1' C1'A 108.5(4)
C2' N1' H1' 125.8
C1'A N1' H1' 125.8
C7' C6' C5' 121.1(4)
C7' C6' H6' 119.4
C5' C6' H6' 119.4
C6' C7' C1'A 118.1(4)
C6' C7' H7' 120.9
C1'A C7' H7' 120.9
N1' C1'A C7' 130.5(4)
N1' C1'A C3'A 107.3(4)
C7' C1'A C3'A 122.2(4)
C4' C3'A C1'A 118.8(4)
C4' C3'A C3' 133.6(4)
C1'A C3'A C3' 107.6(4)
C2' C3' C3'A 105.1(4)
C2' C3' C10 129.3(4)
C3'A C3' C10 125.6(4)
C3' C10 C3 116.1(4)
C3' C10 H10A 108.3
C3 C10 H10A 108.3
C3' C10 H10B 108.3
C3 C10 H10B 108.3
H10A C10 H10B 107.4
N2 C3 C10 113.1(3)
N2 C3 C4 102.7(3)
C10 C3 C4 113.4(4)
N2 C3 H3 109.1
C10 C3 H3 109.1
C4 C3 H3 109.1
C9 C4 C3 105.9(3)
C9 C4 C5 112.9(4)
C3 C4 C5 113.4(4)
C9 C4 H4 108.2
C3 C4 H4 108.2
C5 C4 H4 108.2
C1 C9 C23 113.7(3)
C1 C9 C4 103.7(3)
C23 C9 C4 111.6(4)
C1 C9 C8 110.0(3)
C23 C9 C8 106.3(3)
C4 C9 C8 111.6(3)
O23 C23 C22 120.5(4)
O23 C23 C9 117.3(4)
C22 C23 C9 122.2(4)
C23 C22 C21 117.3(3)
C23 C22 H22A 108.0
C21 C22 H22A 108.0
C23 C22 H22B 108.0
C21 C22 H22B 108.0
H22A C22 H22B 107.2
C20 C21 C22 105.6(3)
C20 C21 C17 102.5(3)
C22 C21 C17 112.7(4)
C20 C21 H21 111.8
C22 C21 H21 111.8
C17 C21 H21 111.8
C18 C17 C21 103.5(3)
C18 C17 C16 109.4(3)
C21 C17 C16 116.7(4)
C18 C17 H17 109.0
C21 C17 H17 109.0
C16 C17 H17 109.0
C19 C18 C25 126.1(4)
C19 C18 C17 110.9(4)
C25 C18 C17 122.8(4)
C18 C25 H25A 109.5
C18 C25 H25B 109.5
H25A C25 H25B 109.5
C18 C25 H25C 109.5
H25A C25 H25C 109.5
H25B C25 H25C 109.5
C18 C19 O19 124.6(4)
C18 C19 C20 110.8(4)
O19 C19 C20 124.6(4)
C24 C16 C15 107.7(4)
C24 C16 C17 112.5(4)
C15 C16 C17 114.1(3)
C24 C16 H16 107.4
C15 C16 H16 107.4
C17 C16 H16 107.4
C14 C15 C16 113.9(4)
C14 C15 H15A 108.8
C16 C15 H15A 108.8
C14 C15 H15B 108.8
C16 C15 H15B 108.8
H15A C15 H15B 107.7
C13 C14 C15 122.6(4)
C13 C14 H14 118.7
C15 C14 H14 118.7
C14 C13 C8 123.6(4)
C14 C13 H13 118.2
C8 C13 H13 118.2
C13 C8 C7 114.4(4)
C13 C8 C9 111.9(3)
C7 C8 C9 108.1(3)
C13 C8 H8 107.4
C7 C8 H8 107.4
C9 C8 H8 107.4
O6 C7 C6 59.9(3)
O6 C7 C8 116.7(4)
C6 C7 C8 116.5(5)
O6 C7 H7 117.1
C6 C7 H7 117.1
C8 C7 H7 117.1
O6 C6 C7 59.5(3)
O6 C6 C12 112.5(5)
C7 C6 C12 120.8(6)
O6 C6 C5 113.4(4)
C7 C6 C5 113.2(4)
C12 C6 C5 121.3(5)
C11 C5 C6 115.0(5)
C11 C5 C4 111.9(4)
C6 C5 C4 110.0(4)
C11 C5 H5 106.5
C6 C5 H5 106.5
C4 C5 H5 106.5
O1 C1 N2 125.7(4)
O1 C1 C9 125.4(4)
N2 C1 C9 108.9(3)
O20 C20 C19 126.2(4)
O20 C20 C21 124.8(4)
C19 C20 C21 109.0(3)
C3' C2' N1' 111.5(4)
C3' C2' H2' 124.3
N1' C2' H2' 124.3
C4' C5' C6' 120.8(4)
C4' C5' H5' 119.6
C6' C5' H5' 119.6
C5' C4' C3'A 118.9(4)
C5' C4' H4' 120.5
C3'A C4' H4' 120.5
C5 C11 H11A 109.5
C5 C11 H11B 109.5
H11A C11 H11B 109.5
C5 C11 H11C 109.5
H11A C11 H11C 109.5
H11B C11 H11C 109.5
C6 C12 H12A 109.5
C6 C12 H12B 109.5
H12A C12 H12B 109.5
C6 C12 H12C 109.5
H12A C12 H12C 109.5
H12B C12 H12C 109.5
C16 C24 H24A 109.5
C16 C24 H24B 109.5
H24A C24 H24B 109.5
C16 C24 H24C 109.5
H24A C24 H24C 109.5
H24B C24 H24C 109.5

loop_
_geom_bond_atom_site_label_1
_geom_bond_atom_site_label_2
_geom_bond_distance
O19 C19 1.353(5)
O19 H19 0.8400
O6 C7 1.448(5)
O6 C6 1.454(6)
O1 C1 1.246(5)
O23 C23 1.212(5)
O20 C20 1.234(5)
N2 C1 1.316(5)
N2 C3 1.442(6)
N2 H2 0.8800
N1' C2' 1.367(6)
N1' C1'A 1.374(5)
N1' H1' 0.8800
C6' C7' 1.367(7)
C6' C5' 1.416(7)
C6' H6' 0.9500
C7' C1'A 1.386(6)
C7' H7' 0.9500
C1'A C3'A 1.411(6)
C3'A C4' 1.405(6)
C3'A C3' 1.443(6)
C3' C2' 1.363(7)
C3' C10 1.505(6)
C10 C3 1.540(6)
C10 H10A 0.9900
C10 H10B 0.9900
C3 C4 1.557(5)
C3 H3 1.0000
C4 C9 1.551(6)
C4 C5 1.560(6)
C4 H4 1.0000
C9 C1 1.530(5)
C9 C23 1.536(6)
C9 C8 1.586(5)
C23 C22 1.514(5)
C22 C21 1.541(6)
C22 H22A 0.9900
C22 H22B 0.9900
C21 C20 1.524(5)
C21 C17 1.549(6)
C21 H21 1.0000
C17 C18 1.515(6)
C17 C16 1.562(6)
C17 H17 1.0000
C18 C19 1.343(6)
C18 C25 1.489(6)
C25 H25A 0.9800
C25 H25B 0.9800
C25 H25C 0.9800
C19 C20 1.421(7)
C16 C24 1.523(6)
C16 C15 1.544(7)
C16 H16 1.0000
C15 C14 1.491(6)
C15 H15A 0.9900
C15 H15B 0.9900
C14 C13 1.321(6)
C14 H14 0.9500
C13 C8 1.493(6)
C13 H13 0.9500
C8 C7 1.516(6)
C8 H8 1.0000
C7 C6 1.466(7)
C7 H7 1.0000
C6 C12 1.500(8)
C6 C5 1.526(9)
C5 C11 1.524(7)
C5 H5 1.0000
C2' H2' 0.9500
C5' C4' 1.378(6)
C5' H5' 0.9500
C4' H4' 0.9500
C11 H11A 0.9800
C11 H11B 0.9800
C11 H11C 0.9800
C12 H12A 0.9800
C12 H12B 0.9800
C12 H12C 0.9800
C24 H24A 0.9800
C24 H24B 0.9800
C24 H24C 0.9800

loop_
_geom_hbond_atom_site_label_D
_geom_hbond_atom_site_label_H
_geom_hbond_atom_site_label_A
_geom_hbond_distance_DH
_geom_hbond_distance_HA
_geom_hbond_distance_DA
_geom_hbond_angle_DHA
_geom_hbond_site_symmetry_A
O19 H19 O1S 0.84 1.86 2.680(5) 163.6 2_656
N1' H1' O1 0.88 2.12 2.837(5) 138.4 1_545
N1' H1' O1S 0.88 2.57 3.255(5) 135.3 .

loop_
_geom_torsion_atom_site_label_1
_geom_torsion_atom_site_label_2
_geom_torsion_atom_site_label_3
_geom_torsion_atom_site_label_4
_geom_torsion
C5' C6' C7' C1'A 0.8(7)
C2' N1' C1'A C7' 179.3(4)
C2' N1' C1'A C3'A -1.0(4)
C6' C7' C1'A N1' -179.6(4)
C6' C7' C1'A C3'A 0.7(7)
N1' C1'A C3'A C4' 179.1(4)
C7' C1'A C3'A C4' -1.2(6)
N1' C1'A C3'A C3' -0.1(4)
C7' C1'A C3'A C3' 179.6(4)
C4' C3'A C3' C2' -177.9(5)
C1'A C3'A C3' C2' 1.2(4)
C4' C3'A C3' C10 5.2(7)
C1'A C3'A C3' C10 -175.7(4)
C2' C3' C10 C3 92.3(5)
C3'A C3' C10 C3 -91.6(5)
C1 N2 C3 C10 -113.1(4)
C1 N2 C3 C4 9.5(5)
C3' C10 C3 N2 54.5(5)
C3' C10 C3 C4 -61.9(5)
N2 C3 C4 C9 -12.0(4)
C10 C3 C4 C9 110.4(4)
N2 C3 C4 C5 112.3(4)
C10 C3 C4 C5 -125.3(4)
C3 C4 C9 C1 10.8(4)
C5 C4 C9 C1 -113.8(4)
C3 C4 C9 C23 -112.0(4)
C5 C4 C9 C23 123.4(4)
C3 C4 C9 C8 129.2(4)
C5 C4 C9 C8 4.6(5)
C1 C9 C23 O23 -171.1(4)
C4 C9 C23 O23 -54.1(5)
C8 C9 C23 O23 67.8(5)
C1 C9 C23 C22 7.5(5)
C4 C9 C23 C22 124.4(4)
C8 C9 C23 C22 -113.7(4)
O23 C23 C22 C21 -94.4(5)
C9 C23 C22 C21 87.1(5)
C23 C22 C21 C20 177.1(4)
C23 C22 C21 C17 66.0(5)
C20 C21 C17 C18 -17.4(4)
C22 C21 C17 C18 95.6(4)
C20 C21 C17 C16 102.7(4)
C22 C21 C17 C16 -144.2(4)
C21 C17 C18 C19 15.6(5)
C16 C17 C18 C19 -109.5(4)
C21 C17 C18 C25 -169.6(4)
C16 C17 C18 C25 65.4(5)
C25 C18 C19 O19 -1.4(8)
C17 C18 C19 O19 173.2(5)
C25 C18 C19 C20 178.9(5)
C17 C18 C19 C20 -6.5(6)
C18 C17 C16 C24 47.3(5)
C21 C17 C16 C24 -69.6(5)
C18 C17 C16 C15 170.5(4)
C21 C17 C16 C15 53.6(5)
C24 C16 C15 C14 155.2(4)
C17 C16 C15 C14 29.5(5)
C16 C15 C14 C13 -118.0(5)
C15 C14 C13 C8 167.9(4)
C14 C13 C8 C7 138.3(4)
C14 C13 C8 C9 -98.4(4)
C1 C9 C8 C13 -66.1(4)
C23 C9 C8 C13 57.4(5)
C4 C9 C8 C13 179.3(4)
C1 C9 C8 C7 60.7(4)
C23 C9 C8 C7 -175.8(4)
C4 C9 C8 C7 -53.8(5)
C6 O6 C7 C8 -106.6(5)
C13 C8 C7 O6 -115.2(4)
C9 C8 C7 O6 119.4(4)
C13 C8 C7 C6 176.9(4)
C9 C8 C7 C6 51.6(5)
C7 O6 C6 C12 -113.5(6)
C7 O6 C6 C5 104.1(5)
C8 C7 C6 O6 106.9(4)
O6 C7 C6 C12 99.6(5)
C8 C7 C6 C12 -153.5(4)
O6 C7 C6 C5 -104.4(5)
C8 C7 C6 C5 2.5(6)
O6 C6 C5 C11 113.0(4)
C7 C6 C5 C11 178.4(4)
C12 C6 C5 C11 -25.8(6)
O6 C6 C5 C4 -119.6(4)
C7 C6 C5 C4 -54.2(5)
C12 C6 C5 C4 101.7(5)
C9 C4 C5 C11 178.2(5)
C3 C4 C5 C11 57.8(6)
C9 C4 C5 C6 49.1(5)
C3 C4 C5 C6 -71.3(5)
C3 N2 C1 O1 177.0(4)
C3 N2 C1 C9 -2.6(5)
C23 C9 C1 O1 -63.8(5)
C4 C9 C1 O1 174.8(4)
C8 C9 C1 O1 55.3(5)
C23 C9 C1 N2 115.9(4)
C4 C9 C1 N2 -5.6(4)
C8 C9 C1 N2 -125.1(4)
C18 C19 C20 O20 175.7(5)
O19 C19 C20 O20 -3.9(9)
C18 C19 C20 C21 -5.8(6)
O19 C19 C20 C21 174.6(5)
C22 C21 C20 O20 75.2(6)
C17 C21 C20 O20 -166.6(5)
C22 C21 C20 C19 -103.4(4)
C17 C21 C20 C19 14.9(5)
C3'A C3' C2' N1' -1.9(5)
C10 C3' C2' N1' 174.9(4)
C1'A N1' C2' C3' 1.9(5)
C7' C6' C5' C4' -2.0(8)
C6' C5' C4' C3'A 1.5(7)
C1'A C3'A C4' C5' 0.0(6)
C3' C3'A C4' C5' 179.0(4)
